data_1517941
loop_
_publ_author_name
'Schreiner, Bernhard'
'Dehnicke, Kurt'
'Fenske, Dieter'

_publ_section_title
;
 Synthesis and crystal structure of [Na(15-Crown-5]4[Cd4Te12].8DMF
;
_journal_name_full 'Zeitschrift fuer Anorganische und Allgemeine Chemie'
_journal_page_first 1127
_journal_page_last 1131
_journal_volume 619
_journal_year 1993
_chemical_formula_sum 'C64 H136 Cd4 N8 Na4 O28 Te12'
_chemical_formula_weight 3538.6
_space_group_IT_number 14
_symmetry_cell_setting monoclinic
_symmetry_Int_Tables_number 14
_symmetry_space_group_name_Hall '-P 2yn'
_symmetry_space_group_name_H-M 'P 1 21/n 1'
_cell_angle_alpha 90
_cell_angle_beta 92.26(2)
_cell_angle_gamma 90
_cell_formula_units_Z 2
_cell_length_a 16.229(6)
_cell_length_b 20.382(5)
_cell_length_c 17.398(2)
_cell_volume 5750(3)
_diffrn_ambient_temperature 223
_diffrn_radiation_probe x-ray
_diffrn_radiation_type MoK\a
_diffrn_radiation_wavelength 0.71069
_refine_ls_number_reflns 5716
_refine_ls_R_factor_gt 0.0383
_refine_ls_wR_factor_gt 0.0328
_cod_data_source_file 15-crown-5.cif
_cod_data_source_block 15-crown-5
_cod_depositor_comments
;

2023-04-18
Z value and formula fixed to values more according to usual
chemical conventions.                 miguel
;
_cod_original_formula_sum 'C32 H68 Cd2 N4 Na2 O14 Te6'
_cod_original_formula_weight 1769.3
_cod_original_formula_units_Z 4
_cod_original_sg_symbol_H-M 'P 21/n'
_cod_database_code 1517941

loop_
_symmetry_equiv_pos_site_id
_symmetry_equiv_pos_as_xyz
1 x,y,z
2 1/2-x,1/2+y,1/2-z
3 -x,-y,-z
4 1/2+x,1/2-y,1/2+z

loop_
_atom_site_label
_atom_site_type_symbol
_atom_site_thermal_displace_type
_atom_site_fract_x
_atom_site_fract_y
_atom_site_fract_z
_atom_site_occupancy
_atom_site_U_iso_or_equiv
Te1 Te Uiso 0.11926(5) 0.16876(4) 0.49797(5) 1.000 0.0468(3)
Te2 Te Uiso -0.13339(5) 0.05855(4) 0.49298(4) 1.000 0.0376(3)
Te3 Te Uiso -0.06090(5) 0.02540(4) 0.35768(4) 1.000 0.0371(3)
Te4 Te Uiso -0.20519(5) -0.02298(4) 0.71307(5) 1.000 0.0501(3)
Te5 Te Uiso -0.09105(6) 0.05018(4) 0.79264(5) 1.000 0.0538(3)
Te6 Te Uiso -0.06712(5) 0.16224(4) 0.71133(5) 1.000 0.0468(3)
Cd1 Cd Uiso 0.10702(5) 0.05674(4) 0.41190(5) 1.000 0.0407(3)
Cd2 Cd Uiso 0.01035(5) 0.10321(4) 0.58640(5) 1.000 0.0390(3)
O1 O Uiso 0.0023(7) 0.1761(5) 0.0352(6) 1.000 0.086(5)
O2 O Uiso 0.0514(7) 0.2863(6) -0.0353(5) 1.000 0.081(5)
O3 O Uiso 0.1245(8) 0.3577(9) 0.0810(8) 1.000 0.201(9)
O4 O Uiso 0.1233(7) 0.2811(7) 0.1987(6) 1.000 0.118(6)
O5 O Uiso -0.0037(6) 0.1941(5) 0.1874(6) 1.000 0.079(4)
C1 C Uiso -0.0200(10) 0.1903(9) -0.0430(10) 1.000 0.150(10)
C2 C Uiso 0.048(2) 0.2300(10) -0.0759(9) 1.000 0.18(2)
C3 C Uiso 0.1290(10) 0.3240(10) -0.0470(10) 1.000 0.130(10)
C4 C Uiso 0.1250(10) 0.3800(10) 0.0030(10) 1.000 0.130(10)
C5 C Uiso 0.1907(9) 0.3575(7) 0.1244(9) 1.000 0.084(7)
C6 C Uiso 0.1802(9) 0.3281(8) 0.2016(9) 1.000 0.086(7)
C7 C Uiso 0.1000(10) 0.2520(10) 0.2620(10) 1.000 0.110(10)
C8 C Uiso 0.0560(10) 0.1940(10) 0.2510(10) 1.000 0.140(10)
C9 C Uiso -0.0210(10) 0.1329(8) 0.1530(10) 1.000 0.110(10)
C10 C Uiso -0.0560(10) 0.1430(9) 0.0760(10) 1.000 0.130(10)
O6 O Uiso 0.2610(6) 0.1424(5) 0.7822(5) 1.000 0.070(4)
O7 O Uiso 0.3613(9) 0.2217(5) 0.8677(7) 1.000 0.145(7)
O8 O Uiso 0.3430(10) 0.1938(7) 1.0108(7) 1.000 0.230(10)
O9 O Uiso 0.2517(7) 0.0874(5) 1.0330(6) 1.000 0.082(5)
O10 O Uiso 0.1708(5) 0.0905(4) 0.8950(5) 1.000 0.063(4)
C11 C Uiso 0.2780(10) 0.2060(9) 0.7570(10) 1.000 0.140(10)
C12 C Uiso 0.3430(10) 0.2336(9) 0.7940(10) 1.000 0.130(10)
C13 C Uiso 0.3820(10) 0.2648(7) 0.9180(10) 1.000 0.088(7)
C14 C Uiso 0.3820(10) 0.2468(7) 0.9987(9) 1.000 0.096(8)
C15 C Uiso 0.3300(10) 0.1727(9) 1.0810(10) 1.000 0.140(10)
C16 C Uiso 0.2620(10) 0.1370(10) 1.0909(9) 1.000 0.130(10)
C17 C Uiso 0.1670(10) 0.0680(8) 1.0252(9) 1.000 0.096(8)
C18 C Uiso 0.1546(9) 0.0415(8) 0.9469(9) 1.000 0.089(8)
C19 C Uiso 0.1587(8) 0.0698(7) 0.8160(8) 1.000 0.072(6)
C20 C Uiso 0.1764(9) 0.1272(8) 0.7672(8) 1.000 0.084(7)
O11 O Uiso 0.6706(6) 0.0023(5) 0.1192(7) 1.000 0.098(5)
N1 N Uiso 0.6400(10) 0.1099(6) 0.1401(8) 1.000 0.089(6)
C21 C Uiso 0.6241(9) 0.0484(8) 0.1163(9) 1.000 0.083(7)
C22 C Uiso 0.5830(10) 0.1623(8) 0.1340(10) 1.000 0.150(10)
C23 C Uiso 0.7170(10) 0.1260(9) 0.1740(10) 1.000 0.150(10)
O12 O Uiso 0.4094(8) 0.1623(7) 0.6020(8) 1.000 0.126(7)
N2 N Uiso 0.3761(8) 0.0638(8) 0.6489(8) 1.000 0.087(7)
C24 C Uiso 0.3610(10) 0.1170(10) 0.6070(10) 1.000 0.110(10)
C25 C Uiso 0.3170(10) 0.0096(8) 0.6570(10) 1.000 0.170(10)
C26 C Uiso 0.4490(10) 0.0584(8) 0.6960(10) 1.000 0.130(10)
O13 O Uiso 0.0251(7) 0.5954(5) 0.5852(8) 1.000 0.124(6)
N3 N Uiso -0.1123(9) 0.5931(7) 0.5883(7) 1.000 0.080(6)
C27 C Uiso -0.0420(10) 0.6211(8) 0.5760(9) 1.000 0.080(7)
C28 C Uiso -0.1924(9) 0.6271(9) 0.5710(10) 1.000 0.130(10)
C29 C Uiso -0.1160(10) 0.5283(8) 0.6170(10) 1.000 0.140(10)
O14 O Uiso 0.5000(10) 0.1038(8) 0.2942(9) 1.000 0.173(9)
N4 N Uiso 0.3860(10) 0.1359(9) 0.3527(9) 1.000 0.107(8)
C30 C Uiso 0.4410(10) 0.1370(10) 0.3020(10) 1.000 0.120(10)
C31 C Uiso 0.3200(10) 0.1836(9) 0.3600(10) 1.000 0.180(10)
C32 C Uiso 0.3920(10) 0.0830(10) 0.4096(9) 1.000 0.160(10)
Na1 Na Uiso 0.0225(3) 0.2795(2) 0.0971(3) 1.000 0.049(2)
Na2 Na Uiso 0.3276(3) 0.1102(2) 0.9105(3) 1.000 0.054(2)

loop_
_atom_type_symbol
_atom_type_description
_atom_type_scat_dispersion_real
_atom_type_scat_dispersion_imag
_atom_type_scat_source
C C 0.0033 0.0016 ' International Tables Vol C Tables 4.2.6.8 and 6.1.1.4'
Cd Cd -0.8075 1.2024 ' International Tables Vol C Tables 4.2.6.8 and 6.1.1.4'
N N 0.0061 0.0033 ' International Tables Vol C Tables 4.2.6.8 and 6.1.1.4'
Na Na 0.0362 0.0249 ' International Tables Vol C Tables 4.2.6.8 and 6.1.1.4'
O O 0.0106 0.0060 ' International Tables Vol C Tables 4.2.6.8 and 6.1.1.4'
Te Te -0.5308 1.6751 ' International Tables Vol C Tables 4.2.6.8 and 6.1.1.4'

loop_
_geom_angle_atom_site_label_1
_geom_angle_atom_site_label_2
_geom_angle_atom_site_label_3
_geom_angle
_geom_angle_site_symmetry_1
_geom_angle_site_symmetry_3
_geom_angle_publ_flag
Cd1 Te1 Cd2 82.28(4) . . yes
Te3 Te2 Cd2 101.08(4) . . yes
Te3 Te2 Cd1 103.33(4) . 3_556 yes
Cd1 Te2 Cd2 80.73(4) 3_556 . yes
Te2 Te3 Cd1 95.44(4) . . yes
Te2 Te3 Cd2 93.42(4) . 3_556 yes
Cd1 Te3 Cd2 80.88(4) . 3_556 yes
Te5 Te4 Cd1 97.58(4) . 3_556 yes
Te4 Te5 Te6 107.72(4) . . yes
Te5 Te6 Cd2 96.86(4) . . yes
Te1 Cd1 Te3 113.99(4) . . yes
Te1 Cd1 Te2 111.03(4) . 3_556 yes
Te1 Cd1 Te4 126.36(4) . 3_556 yes
Te2 Cd1 Te3 97.02(4) 3_556 . yes
Te3 Cd1 Te4 104.19(4) . 3_556 yes
Te2 Cd1 Te4 99.60(4) 3_556 3_556 yes
Te1 Cd2 Te2 110.91(4) . . yes
Te1 Cd2 Te6 122.81(4) . . yes
Te1 Cd2 Te3 116.68(4) . 3_556 yes
Te2 Cd2 Te6 100.96(4) . . yes
Te2 Cd2 Te3 96.52(4) . 3_556 yes
Te3 Cd2 Te6 104.80(4) 3_556 . yes
C1 O1 C10 115.9(12) . . yes
C2 O2 C3 112.5(16) . . yes
C4 O3 C5 121.4(14) . . yes
C6 O4 C7 120.9(13) . . yes
C8 O5 C9 116.2(13) . . yes
C11 O6 C20 110.2(11) . . yes
C12 O7 C13 125.4(13) . . yes
C14 O8 C15 121.9(15) . . yes
C16 O9 C17 110.3(12) . . yes
C18 O10 C19 112.9(10) . . yes
C22 N1 C23 115.2(13) . . yes
C21 N1 C22 124.4(15) . . yes
C21 N1 C23 120.4(14) . . yes
C24 N2 C26 121.0(15) . . yes
C24 N2 C25 124.0(14) . . yes
C25 N2 C26 114.7(14) . . yes
C27 N3 C28 121.7(14) . . yes
C28 N3 C29 117.1(14) . . yes
C27 N3 C29 121.2(14) . . yes
O1 C1 C2 108.1(14) . . yes
O2 C2 C1 106.0(18) . . yes
O2 C3 C4 105.5(13) . . yes
C30 N4 C32 116.7(16) . . yes
C30 N4 C31 125.7(17) . . yes
O3 C4 C3 108.9(17) . . yes
C31 N4 C32 117.5(14) . . yes
O3 C5 C6 114.1(13) . . yes
O4 C6 C5 111.1(13) . . yes
O4 C7 C8 115.5(16) . . yes
O5 C8 C7 115.5(16) . . yes
O5 C9 C10 109.4(14) . . yes
O1 C10 C9 107.0(13) . . yes
O6 C11 C12 113.6(15) . . yes
O7 C12 C11 122.0(16) . . yes
O7 C13 C14 118.7(13) . . yes
O8 C14 C13 113.2(14) . . yes
O8 C15 C16 117.3(16) . . yes
O9 C16 C15 111.5(14) . . yes
O9 C17 C18 106.6(12) . . yes
O10 C18 C17 108.5(13) . . yes
O10 C19 C20 107.0(11) . . yes
O6 C20 C19 106.0(11) . . yes
O11 C21 N1 127.1(15) . . yes
O12 C24 N2 123.7(16) . . yes
O13 C27 N3 125.3(15) . . yes
O14 C30 N4 131.1(19) . . yes

loop_
_geom_bond_atom_site_label_1
_geom_bond_atom_site_label_2
_geom_bond_distance
_geom_bond_site_symmetry_2
_geom_bond_publ_flag
Te1 Cd1 2.7334(16) . yes
Te1 Cd2 2.7369(16) . yes
Te2 Te3 2.7568(14) . yes
Te2 Cd2 2.9348(16) . yes
Te2 Cd1 2.8962(16) 3_556 yes
Te3 Cd1 2.9192(16) . yes
Te3 Cd2 2.9031(16) 3_556 yes
Te4 Te5 2.7146(16) . yes
Te4 Cd1 2.8306(16) 3_556 yes
Te5 Te6 2.7225(15) . yes
Te6 Cd2 2.8228(16) . yes
O1 C1 1.42(2) . yes
O1 C10 1.38(2) . yes
O2 C2 1.35(2) . yes
O2 C3 1.50(2) . yes
O3 C4 1.43(2) . yes
O3 C5 1.29(2) . yes
O4 C6 1.33(2) . yes
O4 C7 1.32(2) . yes
O5 C8 1.44(2) . yes
O5 C9 1.407(19) . yes
O6 C20 1.422(18) . yes
O6 C11 1.40(2) . yes
O7 C13 1.28(2) . yes
O7 C12 1.33(2) . yes
O8 C14 1.27(2) . yes
O8 C15 1.32(2) . yes
O9 C16 1.43(2) . yes
O9 C17 1.43(2) . yes
O10 C19 1.444(16) . yes
O10 C18 1.379(18) . yes
O11 C21 1.205(19) . yes
O12 C24 1.22(2) . yes
O13 C27 1.21(2) . yes
O14 C30 1.19(2) . yes
N1 C23 1.40(2) . yes
N1 C22 1.41(2) . yes
N1 C21 1.34(2) . yes
N2 C25 1.47(2) . yes
N2 C24 1.32(2) . yes
N2 C26 1.42(2) . yes
N3 C28 1.49(2) . yes
N3 C27 1.30(2) . yes
N3 C29 1.41(2) . yes
C1 C2 1.50(3) . no
C3 C4 1.44(3) . no
N4 C32 1.46(3) . yes
N4 C31 1.46(2) . yes
N4 C30 1.28(2) . yes
C5 C6 1.49(2) . no
C7 C8 1.39(3) . no
C9 C10 1.45(2) . no
C11 C12 1.34(2) . no
C13 C14 1.45(2) . no
C15 C16 1.34(2) . no
C17 C18 1.47(2) . no
C19 C20 1.48(2) . no

loop_
_geom_torsion_atom_site_label_1
_geom_torsion_atom_site_label_2
_geom_torsion_atom_site_label_3
_geom_torsion_atom_site_label_4
_geom_torsion
_geom_torsion_site_symmetry_1
_geom_torsion_site_symmetry_3
_geom_torsion_site_symmetry_4
_geom_torsion_publ_flag
Cd2 Te1 Cd1 Te3 57.54(4) . . . no
Cd2 Te1 Cd1 Te2 -50.77(4) . . 3_556 no
Cd2 Te1 Cd1 Te4 -171.09(5) . . 3_556 no
Cd1 Te1 Cd2 Te2 -53.28(4) . . . no
Cd1 Te1 Cd2 Te6 -172.53(5) . . . no
Cd1 Te1 Cd2 Te3 55.87(5) . . 3_556 no
Cd2 Te2 Te3 Cd1 1.53(4) . . . no
Cd2 Te2 Te3 Cd2 82.67(4) . . 3_556 no
Cd1 Te2 Te3 Cd1 -81.45(4) 3_556 . . no
Cd1 Te2 Te3 Cd2 -0.30(4) 3_556 . 3_556 no
Te3 Te2 Cd2 Te1 36.62(5) . . . no
Te3 Te2 Cd2 Te6 168.30(4) . . . no
Te3 Te2 Cd2 Te3 -85.21(4) . . 3_556 no
Cd1 Te2 Cd2 Te1 138.52(4) 3_556 . . no
Cd1 Te2 Cd2 Te6 -89.81(4) 3_556 . . no
Cd1 Te2 Cd2 Te3 16.69(4) 3_556 . 3_556 no
Te3 Te2 Cd1 Te4 -171.58(4) . 3_556 . no
Te3 Te2 Cd1 Te1 -36.40(5) . 3_556 3_556 no
Te3 Te2 Cd1 Te3 82.68(4) . 3_556 3_556 no
Cd2 Te2 Cd1 Te4 89.13(4) . 3_556 . no
Cd2 Te2 Cd1 Te1 -135.70(4) . 3_556 3_556 no
Cd2 Te2 Cd1 Te3 -16.61(4) . 3_556 3_556 no
Te2 Te3 Cd1 Te1 -40.96(5) . . . no
Te2 Te3 Cd1 Te2 75.81(4) . . 3_556 no
Te2 Te3 Cd1 Te4 177.60(4) . . 3_556 no
Cd2 Te3 Cd1 Te1 -133.56(4) 3_556 . . no
Cd2 Te3 Cd1 Te2 -16.79(4) 3_556 . 3_556 no
Cd2 Te3 Cd1 Te4 85.00(4) 3_556 . 3_556 no
Te2 Te3 Cd2 Te1 38.93(5) . 3_556 3_556 no
Te2 Te3 Cd2 Te2 -78.42(4) . 3_556 3_556 no
Te2 Te3 Cd2 Te6 178.39(4) . 3_556 3_556 no
Cd1 Te3 Cd2 Te1 133.90(5) . 3_556 3_556 no
Cd1 Te3 Cd2 Te2 16.55(4) . 3_556 3_556 no
Cd1 Te3 Cd2 Te6 -86.64(4) . 3_556 3_556 no
Cd1 Te4 Te5 Te6 69.45(5) 3_556 . . no
Te5 Te4 Cd1 Te2 -84.49(4) . 3_556 . no
Te5 Te4 Cd1 Te1 150.31(5) . 3_556 3_556 no
Te5 Te4 Cd1 Te3 15.32(5) . 3_556 3_556 no
Te4 Te5 Te6 Cd2 -68.44(5) . . . no
Te5 Te6 Cd2 Te1 -153.29(5) . . . no
Te5 Te6 Cd2 Te2 82.83(4) . . . no
Te5 Te6 Cd2 Te3 -17.00(5) . . 3_556 no
C10 O1 C1 C2 176.2(15) . . . no
C1 O1 C10 C9 179.3(13) . . . no
C3 O2 C2 C1 165.5(14) . . . no
C2 O2 C3 C4 -176.9(15) . . . no
C5 O3 C4 C3 99(2) . . . no
C4 O3 C5 C6 -175.6(16) . . . no
C7 O4 C6 C5 -174.9(14) . . . no
C6 O4 C7 C8 -165.1(15) . . . no
C9 O5 C8 C7 152.0(15) . . . no
C8 O5 C9 C10 -159.0(13) . . . no
C11 O6 C20 C19 -162.8(12) . . . no
C20 O6 C11 C12 155.0(14) . . . no
C12 O7 C13 C14 166.2(16) . . . no
C13 O7 C12 C11 -135.6(19) . . . no
C15 O8 C14 C13 -173.8(15) . . . no
C14 O8 C15 C16 150.6(18) . . . no
C17 O9 C16 C15 -157.2(14) . . . no
C16 O9 C17 C18 155.7(13) . . . no
C18 O10 C19 C20 178.8(11) . . . no
C19 O10 C18 C17 -178.8(11) . . . no
C23 N1 C21 O11 -1(3) . . . no
C22 N1 C21 O11 179.0(16) . . . no
C26 N2 C24 O12 5(3) . . . no
C25 N2 C24 O12 178.2(17) . . . no
C28 N3 C27 O13 -176.3(16) . . . no
C29 N3 C27 O13 2(3) . . . no
O1 C1 C2 O2 -63(2) . . . no
O2 C3 C4 O3 63.0(16) . . . no
C31 N4 C30 O14 174(2) . . . no
C32 N4 C30 O14 -4(3) . . . no
O3 C5 C6 O4 31.2(19) . . . no
O4 C7 C8 O5 -40(2) . . . no
O5 C9 C10 O1 60.7(17) . . . no
O6 C11 C12 O7 -34(2) . . . no
O7 C13 C14 O8 -15(2) . . . no
O8 C15 C16 O9 46(2) . . . no
O9 C17 C18 O10 -61.4(15) . . . no
O10 C19 C20 O6 63.3(13) . . . no
